data_7132202
loop_
_publ_author_name
'Stuhrmann, Gina'
'Schneider, Jannik'
'Schmidt, Kilian'
'Dehnen, Stefanie Susanne'

_publ_section_title
;
 Selective and Benign Alkylation of Sulfido-Oxo Stannate Clusters with
 Propyl, Pentyl, or Hexyl Substituents
;
_journal_name_full 'Chemical Communications'
_journal_paper_doi 10.1039/D3CC03525E
_journal_year 2023
_chemical_formula_moiety 'C12 H28 O4 S20 Sn10, 4(C9 H16 N2), 4[C5H12]'
_chemical_formula_sum 'C48 H88 N8 O4 S20 Sn10'
_chemical_formula_weight 2669.36
_space_group_crystal_system tetragonal
_space_group_IT_number 122
_space_group_name_Hall 'I -4 2bw'
_space_group_name_H-M_alt 'I -4 2 d'
_atom_sites_solution_hydrogens mixed
_atom_sites_solution_primary dual
_audit_creation_date 2023-08-29
_audit_creation_method
;
Olex2 1.5
(compiled 2023.08.24 svn.re1ec1418 for OlexSys, GUI svn.r6817)
;
_audit_update_record
;
2023-10-05 deposited with the CCDC.	2023-10-09 downloaded from the CCDC.
;
_cell_angle_alpha 90
_cell_angle_beta 90
_cell_angle_gamma 90
_cell_formula_units_Z 4
_cell_length_a 19.9274(11)
_cell_length_b 19.9274(11)
_cell_length_c 26.2914(18)
_cell_measurement_reflns_used 13280
_cell_measurement_temperature 100
_cell_measurement_theta_max 30.03
_cell_measurement_theta_min 2.76
_cell_volume 10440.3(11)
_computing_cell_refinement 'X-Area Recipe 1.33.0.0 (STOE, 2015)'
_computing_data_collection 'X-Area Pilatus3_SV 1.31.139.0 (STOE, 2018)'
_computing_data_reduction
;
X-Area Integrate 1.77.0.0 (STOE, 2019)
X-Area LANA 1.77.1.0 (STOE, 2019)
;
_computing_molecular_graphics 'Olex2 1.5 (Dolomanov et al., 2009)'
_computing_publication_material 'Olex2 1.5 (Dolomanov et al., 2009)'
_computing_structure_refinement 'SHELXL 2016/6 (Sheldrick, 2015)'
_computing_structure_solution 'SHELXT  (Sheldrick, 2015)'
_diffrn_ambient_temperature 100.00
_diffrn_detector Pilatus300K
_diffrn_detector_area_resol_mean 5.81
_diffrn_detector_type 'DECTRIS PILATUS 300K'
_diffrn_measured_fraction_theta_full 1.000
_diffrn_measured_fraction_theta_max 0.995
_diffrn_measurement_details '4391 frames, detector distance = 60 mm'
_diffrn_measurement_device 'Eulerian 4-circle diffractometer'
_diffrn_measurement_device_type 'STOE STADIVARI'
_diffrn_measurement_method 'rotation method, \w scans'
_diffrn_radiation_monochromator 'Graded multilayer mirror'
_diffrn_radiation_probe x-ray
_diffrn_radiation_type CuK\a
_diffrn_radiation_wavelength 1.54186
_diffrn_reflns_av_R_equivalents 0.0673
_diffrn_reflns_av_unetI/netI 0.0353
_diffrn_reflns_Laue_measured_fraction_full 1.000
_diffrn_reflns_Laue_measured_fraction_max 0.995
_diffrn_reflns_limit_h_max 25
_diffrn_reflns_limit_h_min -22
_diffrn_reflns_limit_k_max 15
_diffrn_reflns_limit_k_min -25
_diffrn_reflns_limit_l_max 32
_diffrn_reflns_limit_l_min -32
_diffrn_reflns_number 102797
_diffrn_reflns_point_group_measured_fraction_full 1.000
_diffrn_reflns_point_group_measured_fraction_max 0.992
_diffrn_reflns_theta_full 67.686
_diffrn_reflns_theta_max 76.248
_diffrn_reflns_theta_min 2.782
_diffrn_source 'GeniX 3D HF Cu'
_diffrn_source_target Mo
_exptl_absorpt_coefficient_mu 22.696
_exptl_absorpt_correction_T_max 0.9903
_exptl_absorpt_correction_T_min 0.4254
_exptl_absorpt_correction_type multi-scan
_exptl_absorpt_process_details
;
STOE LANA, absorption correction by scaling of reflection intensities.
J. Koziskova, F. Hahn, J. Richter, J. Kozisek, "Comparison of different
absorption corrections on the model structure of tetrakis(\m~2~-acetato)-
diaqua-di-copper(II)", Acta Chimica Slovaca, vol. 9, no. 2, 2016, pp. 136 - 140.
Afterwards a spherical absorption correction was performed within STOE LANA.
;
_exptl_crystal_colour 'clear light colourless'
_exptl_crystal_colour_lustre clear
_exptl_crystal_colour_modifier light
_exptl_crystal_colour_primary colourless
_exptl_crystal_density_diffrn 1.698
_exptl_crystal_density_method 'not measured'
_exptl_crystal_description plates
_exptl_crystal_F_000 5136
_exptl_crystal_size_max 0.092
_exptl_crystal_size_mid 0.067
_exptl_crystal_size_min 0.02
_refine_diff_density_max 0.510
_refine_diff_density_min -0.949
_refine_diff_density_rms 0.116
_refine_ls_abs_structure_details
;
 Flack x determined using 1820 quotients [(I+)-(I-)]/[(I+)+(I-)]
 (Parsons, Flack and Wagner, Acta Cryst. B69 (2013) 249-259).
;
_refine_ls_abs_structure_Flack 0.031(6)
_refine_ls_extinction_method none
_refine_ls_goodness_of_fit_ref 0.936
_refine_ls_hydrogen_treatment mixed
_refine_ls_matrix_type full
_refine_ls_number_parameters 210
_refine_ls_number_reflns 5441
_refine_ls_number_restraints 49
_refine_ls_restrained_S_all 0.944
_refine_ls_R_factor_all 0.0442
_refine_ls_R_factor_gt 0.0371
_refine_ls_shift/su_max 0.001
_refine_ls_shift/su_mean 0.000
_refine_ls_structure_factor_coef Fsqd
_refine_ls_weighting_details 'w=1/[\s^2^(Fo^2^)+(0.0608P)^2^] where P=(Fo^2^+2Fc^2^)/3'
_refine_ls_weighting_scheme calc
_refine_ls_wR_factor_gt 0.0922
_refine_ls_wR_factor_ref 0.0944
_reflns_Friedel_coverage 0.844
_reflns_Friedel_fraction_full 1.000
_reflns_Friedel_fraction_max 0.990
_reflns_number_gt 4501
_reflns_number_total 5441
_reflns_threshold_expression 'I > 2\s(I)'
_cod_data_source_file d3cc03525e2.cif
_cod_data_source_block gs133i50b
_cod_original_cell_volume 10440.3(14)
_cod_database_code 7132202
_shelx_shelxl_version_number 2016/6
_shelx_space_group_comment
;
The symmetry employed for this shelxl refinement is uniquely defined
by the following loop, which should always be used as a source of
symmetry information in preference to the above space-group names.
They are only intended as comments.
;
_shelx_estimated_absorpt_t_max 0.660
_shelx_estimated_absorpt_t_min 0.229
_olex2_refinement_description
;
1. Fixed Uiso
 At 1.2 times of:
  All C(H,H) groups, H4 of C4, H5 of C5
 At 1.5 times of:
  All C(H,H,H) groups, H12 of C12
2. Restrained distances
 C12-H12 \\sim C11-H11A
 with sigma of 0.02
3. Uiso/Uaniso restraints and constraints
Uanis(C5) \\sim Ueq: with sigma of 0.01 and sigma for terminal atoms of 0.02
Uanis(C4) \\sim Ueq: with sigma of 0.01 and sigma for terminal atoms of 0.02
Uanis(C8) \\sim Ueq: with sigma of 0.01 and sigma for terminal atoms of 0.02
Uanis(C9) \\sim Ueq: with sigma of 0.01 and sigma for terminal atoms of 0.02
Uanis(C12) \\sim Ueq: with sigma of 0.01 and sigma for terminal atoms of 0.02
Uanis(C2) \\sim Ueq: with sigma of 0.005 and sigma for terminal atoms of 0.01
Uanis(N2) \\sim Ueq: with sigma of 0.01 and sigma for terminal atoms of 0.02
Uanis(C3) \\sim Ueq: with sigma of 0.1 and sigma for terminal atoms of 0.2
4.a Secondary CH2 refined with riding coordinates:
 C1(H1A,H1B), C2(H2A,H2B), C8(H8A,H8B), C9(H9A,H9B), C11(H11A,H11B)
4.b Aromatic/amide H refined with riding coordinates:
 C4(H4), C5(H5)
4.c Idealised Me refined as rotating group:
 C3(H3A,H3B,H3C), C7(H7A,H7B,H7C), C10(H10A,H10B,H10C)
;
_smtbx_masks_special_details
;
A solvent mask was calculated and 692 electrons were 
found in a volume of 2324\%A^3^ in 1 void per unit cell. 
This is consistent with the presence of 
1 [pentane] per Asymmetric Unit 
which account for 640 electrons 
per unit cell.
;
_olex2_submission_special_instructions 'No special instructions were received'

loop_
_space_group_symop_operation_xyz
'x, y, z'
'-x, -y, z'
'y, -x, -z'
'-y, x, -z'
'-x+1/2, y, -z+3/4'
'x+1/2, -y, -z+3/4'
'-y+1/2, -x, z+3/4'
'y+1/2, x, z+3/4'
'x+1/2, y+1/2, z+1/2'
'-x+1/2, -y+1/2, z+1/2'
'y+1/2, -x+1/2, -z+1/2'
'-y+1/2, x+1/2, -z+1/2'
'-x+1, y+1/2, -z+5/4'
'x+1, -y+1/2, -z+5/4'
'-y+1, -x+1/2, z+5/4'
'y+1, x+1/2, z+5/4'

loop_
_atom_site_label
_atom_site_type_symbol
_atom_site_fract_x
_atom_site_fract_y
_atom_site_fract_z
_atom_site_U_iso_or_equiv
_atom_site_adp_type
_atom_site_occupancy
_atom_site_site_symmetry_order
_atom_site_calc_flag
_atom_site_refinement_flags_posn
_atom_site_refinement_flags_adp
_atom_site_refinement_flags_occupancy
_atom_site_disorder_assembly
_atom_site_disorder_group
Sn1 Sn 0.42210(3) 0.60023(3) 0.99931(3) 0.04201(15) Uani 1 1 d . . . . .
Sn2 Sn 0.500000 0.500000 0.90382(3) 0.0415(2) Uani 1 2 d S T P . .
Sn3 Sn 0.52325(4) 0.67580(3) 0.90553(2) 0.04571(17) Uani 1 1 d . . . . .
S1 S 0.37525(13) 0.51500(13) 0.93259(9) 0.0454(5) Uani 1 1 d . . . . .
S2 S 0.51019(14) 0.59098(13) 0.84101(9) 0.0481(5) Uani 1 1 d . . . . .
S3 S 0.42230(14) 0.70536(13) 0.95017(10) 0.0492(6) Uani 1 1 d . . . . .
S4 S 0.62760(14) 0.67939(14) 0.95145(10) 0.0483(6) Uani 1 1 d . . . . .
S5 S 0.54531(16) 0.77720(15) 0.85503(12) 0.0608(7) Uani 1 1 d . . . . .
O1 O 0.5096(3) 0.5758(3) 0.9592(2) 0.0379(14) Uani 1 1 d . . . . .
C1 C 0.4675(8) 0.7789(9) 0.8170(6) 0.100(6) Uani 1 1 d . . . . .
H1A H 0.465113 0.737822 0.795959 0.120 Uiso 1 1 calc R U . . .
H1B H 0.428386 0.778985 0.840216 0.120 Uiso 1 1 calc R U . . .
C2 C 0.4639(15) 0.8412(14) 0.7821(11) 0.175(11) Uani 1 1 d . U . . .
H2A H 0.501066 0.838579 0.757130 0.210 Uiso 1 1 calc R U . . .
H2B H 0.421281 0.839468 0.762774 0.210 Uiso 1 1 calc R U . . .
C3 C 0.4679(13) 0.9061(10) 0.8084(10) 0.162(11) Uani 1 1 d . U . . .
H3A H 0.443654 0.903292 0.840763 0.244 Uiso 1 1 calc R U . . .
H3B H 0.447640 0.940964 0.787092 0.244 Uiso 1 1 calc R U . . .
H3C H 0.515009 0.917201 0.814901 0.244 Uiso 1 1 calc R U . . .
N1 N 0.4905(8) 0.8496(6) 1.0165(5) 0.091(4) Uani 1 1 d . . . . .
N2 N 0.3923(9) 0.8809(8) 0.9913(6) 0.109(5) Uani 1 1 d . U . . .
C4 C 0.4328(12) 0.9043(11) 0.9543(9) 0.130(7) Uani 1 1 d . U . . .
H4 H 0.420615 0.926402 0.923646 0.156 Uiso 1 1 calc R U . . .
C5 C 0.4962(12) 0.8888(10) 0.9715(7) 0.118(6) Uani 1 1 d . U . . .
H5 H 0.537021 0.902078 0.955872 0.142 Uiso 1 1 calc R U . . .
C6 C 0.4246(10) 0.8438(8) 1.0265(6) 0.087(5) Uani 1 1 d . . . . .
C7 C 0.3937(8) 0.8064(7) 1.0675(5) 0.076(4) Uani 1 1 d . . . . .
H7A H 0.402052 0.758388 1.062659 0.114 Uiso 1 1 calc R U . . .
H7B H 0.345232 0.814773 1.067552 0.114 Uiso 1 1 calc R U . . .
H7C H 0.412901 0.820871 1.100004 0.114 Uiso 1 1 calc R U . . .
C8 C 0.5442(10) 0.8193(9) 1.0437(7) 0.105(6) Uani 1 1 d . U . . .
H8A H 0.538612 0.769968 1.042092 0.126 Uiso 1 1 calc R U . . .
H8B H 0.540552 0.832613 1.079891 0.126 Uiso 1 1 calc R U . . .
C9 C 0.6139(11) 0.8365(11) 1.0253(9) 0.122(7) Uani 1 1 d . U . . .
H9A H 0.620983 0.817941 0.990776 0.146 Uiso 1 1 calc R U . . .
H9B H 0.619355 0.885815 1.023630 0.146 Uiso 1 1 calc R U . . .
C10 C 0.6636(10) 0.8075(9) 1.0611(9) 0.121(7) Uani 1 1 d . . . . .
H10A H 0.639992 0.785288 1.089121 0.181 Uiso 1 1 calc R U . . .
H10B H 0.692016 0.843413 1.074655 0.181 Uiso 1 1 calc R U . . .
H10C H 0.691514 0.774724 1.043121 0.181 Uiso 1 1 calc R U . . .
C11 C 0.3179(10) 0.8871(10) 0.9865(8) 0.112(6) Uani 1 1 d D . . . .
H11A H 0.308185 0.928275 0.966844 0.135 Uiso 1 1 calc DR U . . .
H11B H 0.299314 0.893784 1.021100 0.135 Uiso 1 1 calc R U . . .
C12 C 0.2805(14) 0.8305(14) 0.9624(12) 0.155(9) Uani 1 1 d D U . . .
H12 H 0.293(13) 0.787(7) 0.978(10) 0.232 Uiso 1 1 d D U . . .

loop_
_atom_site_aniso_label
_atom_site_aniso_U_11
_atom_site_aniso_U_22
_atom_site_aniso_U_33
_atom_site_aniso_U_23
_atom_site_aniso_U_13
_atom_site_aniso_U_12
Sn1 0.0414(3) 0.0414(3) 0.0433(3) -0.0006(3) 0.0014(3) 0.0020(3)
Sn2 0.0432(5) 0.0417(5) 0.0396(4) 0.000 0.000 0.0021(4)
Sn3 0.0489(4) 0.0426(3) 0.0457(3) 0.0027(3) 0.0019(3) 0.0021(3)
S1 0.0454(13) 0.0447(13) 0.0462(12) -0.0021(10) -0.0020(10) 0.0009(11)
S2 0.0527(14) 0.0492(13) 0.0425(12) 0.0033(11) 0.0006(11) 0.0027(11)
S3 0.0524(15) 0.0445(14) 0.0507(14) 0.0001(10) 0.0021(11) 0.0078(12)
S4 0.0508(14) 0.0434(13) 0.0507(13) 0.0010(11) 0.0027(11) -0.0004(12)
S5 0.0645(18) 0.0531(16) 0.0648(17) 0.0109(13) 0.0032(14) 0.0022(14)
O1 0.044(4) 0.040(3) 0.029(3) 0.001(2) 0.002(2) 0.003(3)
C1 0.105(13) 0.114(14) 0.079(10) 0.025(9) -0.033(9) -0.040(11)
C2 0.175(13) 0.175(13) 0.175(12) 0.003(7) -0.007(7) -0.001(7)
C3 0.19(3) 0.099(17) 0.20(3) 0.056(17) -0.01(2) 0.046(16)
N1 0.121(12) 0.064(7) 0.089(9) -0.031(6) 0.043(8) -0.019(8)
N2 0.138(11) 0.089(8) 0.099(9) -0.018(7) 0.011(8) 0.005(8)
C4 0.150(13) 0.128(12) 0.113(11) 0.015(10) 0.036(10) -0.021(11)
C5 0.144(12) 0.113(11) 0.098(10) 0.017(9) 0.053(9) -0.017(10)
C6 0.122(15) 0.086(11) 0.054(8) -0.011(7) 0.014(9) -0.017(10)
C7 0.099(11) 0.071(9) 0.059(7) 0.005(6) 0.009(7) -0.029(8)
C8 0.116(11) 0.101(10) 0.097(9) -0.048(8) 0.016(9) -0.006(9)
C9 0.123(12) 0.107(11) 0.135(12) -0.021(10) 0.025(10) -0.019(10)
C10 0.104(15) 0.102(15) 0.16(2) -0.045(14) 0.015(14) -0.001(12)
C11 0.117(16) 0.105(14) 0.115(15) -0.011(12) -0.016(12) 0.037(12)
C12 0.136(17) 0.144(18) 0.18(2) 0.004(16) -0.043(16) 0.011(16)

loop_
_atom_type_symbol
_atom_type_description
_atom_type_scat_dispersion_real
_atom_type_scat_dispersion_imag
_atom_type_scat_source
C C 0.0181 0.0091 'International Tables Vol C Tables 4.2.6.8 and 6.1.1.4'
H H 0.0000 0.0000 'International Tables Vol C Tables 4.2.6.8 and 6.1.1.4'
N N 0.0311 0.0180 'International Tables Vol C Tables 4.2.6.8 and 6.1.1.4'
O O 0.0492 0.0322 'International Tables Vol C Tables 4.2.6.8 and 6.1.1.4'
S S 0.3331 0.5567 'International Tables Vol C Tables 4.2.6.8 and 6.1.1.4'
Sn Sn 0.0259 5.4591 'International Tables Vol C Tables 4.2.6.8 and 6.1.1.4'

loop_
_geom_angle_atom_site_label_1
_geom_angle_atom_site_label_2
_geom_angle_atom_site_label_3
_geom_angle
_geom_angle_site_symmetry_1
_geom_angle_site_symmetry_3
_geom_angle_publ_flag
S1 Sn1 S1 146.27(10) . 3_567 ?
S3 Sn1 S1 101.62(9) . . ?
S3 Sn1 S1 101.46(9) . 3_567 ?
S3 Sn1 S4 95.09(9) . 4_657 ?
S4 Sn1 S1 100.34(9) 4_657 3_567 ?
S4 Sn1 S1 101.74(9) 4_657 . ?
O1 Sn1 S1 78.33(17) 4_657 . ?
O1 Sn1 S1 78.98(17) . . ?
O1 Sn1 S1 78.39(17) . 3_567 ?
O1 Sn1 S1 78.02(17) 4_657 3_567 ?
O1 Sn1 S3 86.14(18) . . ?
O1 Sn1 S3 178.65(19) 4_657 . ?
O1 Sn1 S4 178.40(18) . 4_657 ?
O1 Sn1 S4 86.24(17) 4_657 4_657 ?
O1 Sn1 O1 92.5(3) . 4_657 ?
S1 Sn2 S1 146.39(11) 2_665 . ?
S2 Sn2 S1 101.52(9) 2_665 . ?
S2 Sn2 S1 100.85(9) . . ?
S2 Sn2 S1 101.53(9) . 2_665 ?
S2 Sn2 S1 100.85(9) 2_665 2_665 ?
S2 Sn2 S2 95.70(12) 2_665 . ?
O1 Sn2 S1 78.75(19) 2_665 2_665 ?
O1 Sn2 S1 78.19(19) 2_665 . ?
O1 Sn2 S1 78.19(19) . 2_665 ?
O1 Sn2 S1 78.75(19) . . ?
O1 Sn2 S2 178.28(18) 2_665 . ?
O1 Sn2 S2 85.90(17) 2_665 2_665 ?
O1 Sn2 S2 178.29(18) . 2_665 ?
O1 Sn2 S2 85.90(17) . . ?
O1 Sn2 O1 92.5(3) . 2_665 ?
S2 Sn3 S5 102.47(10) . . ?
S2 Sn3 O1 79.85(14) . . ?
S3 Sn3 S2 115.19(10) . . ?
S3 Sn3 S4 118.12(9) . . ?
S3 Sn3 S5 102.24(10) . . ?
S3 Sn3 O1 79.96(16) . . ?
S4 Sn3 S2 117.89(9) . . ?
S4 Sn3 S5 95.28(10) . . ?
S4 Sn3 O1 80.28(16) . . ?
O1 Sn3 S5 175.55(17) . . ?
Sn1 S1 Sn1 86.21(8) . 4_657 ?
Sn1 S1 Sn2 85.92(8) . . ?
Sn2 S1 Sn1 86.54(8) . 4_657 ?
Sn3 S2 Sn2 93.05(8) . . ?
Sn3 S3 Sn1 92.82(9) . . ?
Sn3 S4 Sn1 92.74(10) . 3_567 ?
C1 S5 Sn3 99.1(5) . . ?
Sn1 O1 Sn1 116.6(2) . 3_567 ?
Sn1 O1 Sn2 116.0(3) . . ?
Sn1 O1 Sn3 100.7(2) 3_567 . ?
Sn1 O1 Sn3 101.1(3) . . ?
Sn2 O1 Sn1 116.7(3) . 3_567 ?
Sn2 O1 Sn3 101.2(2) . . ?
S5 C1 H1A 109.2 . . ?
S5 C1 H1B 109.2 . . ?
H1A C1 H1B 107.9 . . ?
C2 C1 S5 112.1(15) . . ?
C2 C1 H1A 109.2 . . ?
C2 C1 H1B 109.2 . . ?
C1 C2 H2A 108.5 . . ?
C1 C2 H2B 108.5 . . ?
H2A C2 H2B 107.5 . . ?
C3 C2 C1 115(2) . . ?
C3 C2 H2A 108.5 . . ?
C3 C2 H2B 108.5 . . ?
C2 C3 H3A 109.5 . . ?
C2 C3 H3B 109.5 . . ?
C2 C3 H3C 109.5 . . ?
H3A C3 H3B 109.5 . . ?
H3A C3 H3C 109.5 . . ?
H3B C3 H3C 109.5 . . ?
C5 N1 C8 126.4(17) . . ?
C6 N1 C5 106.7(17) . . ?
C6 N1 C8 126.8(16) . . ?
C4 N2 C6 114(2) . . ?
C4 N2 C11 120(2) . . ?
C6 N2 C11 125.2(18) . . ?
N2 C4 H4 128.2 . . ?
N2 C4 C5 104(2) . . ?
C5 C4 H4 128.2 . . ?
N1 C5 H5 125.5 . . ?
C4 C5 N1 109.0(18) . . ?
C4 C5 H5 125.5 . . ?
N1 C6 N2 106.6(16) . . ?
N1 C6 C7 127.2(18) . . ?
N2 C6 C7 126.2(19) . . ?
C6 C7 H7A 109.5 . . ?
C6 C7 H7B 109.5 . . ?
C6 C7 H7C 109.5 . . ?
H7A C7 H7B 109.5 . . ?
H7A C7 H7C 109.5 . . ?
H7B C7 H7C 109.5 . . ?
N1 C8 H8A 108.4 . . ?
N1 C8 H8B 108.4 . . ?
N1 C8 C9 115.7(18) . . ?
H8A C8 H8B 107.4 . . ?
C9 C8 H8A 108.4 . . ?
C9 C8 H8B 108.4 . . ?
C8 C9 H9A 109.9 . . ?
C8 C9 H9B 109.9 . . ?
H9A C9 H9B 108.3 . . ?
C10 C9 C8 108.8(19) . . ?
C10 C9 H9A 109.9 . . ?
C10 C9 H9B 109.9 . . ?
C9 C10 H10A 109.5 . . ?
C9 C10 H10B 109.5 . . ?
C9 C10 H10C 109.5 . . ?
H10A C10 H10B 109.5 . . ?
H10A C10 H10C 109.5 . . ?
H10B C10 H10C 109.5 . . ?
N2 C11 H11A 107.8 . . ?
N2 C11 H11B 107.8 . . ?
N2 C11 C12 117.9(18) . . ?
H11A C11 H11B 107.2 . . ?
C12 C11 H11A 107.8 . . ?
C12 C11 H11B 107.8 . . ?
C11 C12 H12 111(10) . . ?

loop_
_geom_bond_atom_site_label_1
_geom_bond_atom_site_label_2
_geom_bond_distance
_geom_bond_site_symmetry_2
_geom_bond_publ_flag
Sn1 S1 2.614(3) . ?
Sn1 S1 2.622(3) 3_567 ?
Sn1 S3 2.461(3) . ?
Sn1 S4 2.462(3) 4_657 ?
Sn1 O1 2.095(6) . ?
Sn1 O1 2.109(6) 4_657 ?
Sn2 S1 2.615(3) 2_665 ?
Sn2 S1 2.616(3) . ?
Sn2 S2 2.461(3) . ?
Sn2 S2 2.461(3) 2_665 ?
Sn2 O1 2.107(6) 2_665 ?
Sn2 O1 2.107(6) . ?
Sn3 S2 2.409(3) . ?
Sn3 S3 2.402(3) . ?
Sn3 S4 2.406(3) . ?
Sn3 S5 2.458(3) . ?
Sn3 O1 2.458(6) . ?
S5 C1 1.844(14) . ?
C1 H1A 0.9900 . ?
C1 H1B 0.9900 . ?
C1 C2 1.55(3) . ?
C2 H2A 0.9900 . ?
C2 H2B 0.9900 . ?
C2 C3 1.47(3) . ?
C3 H3A 0.9800 . ?
C3 H3B 0.9800 . ?
C3 H3C 0.9800 . ?
N1 C5 1.42(2) . ?
N1 C6 1.35(2) . ?
N1 C8 1.42(2) . ?
N2 C4 1.35(2) . ?
N2 C6 1.35(2) . ?
N2 C11 1.49(2) . ?
C4 H4 0.9500 . ?
C4 C5 1.38(3) . ?
C5 H5 0.9500 . ?
C6 C7 1.447(18) . ?
C7 H7A 0.9800 . ?
C7 H7B 0.9800 . ?
C7 H7C 0.9800 . ?
C8 H8A 0.9900 . ?
C8 H8B 0.9900 . ?
C8 C9 1.51(2) . ?
C9 H9A 0.9900 . ?
C9 H9B 0.9900 . ?
C9 C10 1.48(3) . ?
C10 H10A 0.9800 . ?
C10 H10B 0.9800 . ?
C10 H10C 0.9800 . ?
C11 H11A 0.9900 . ?
C11 H11B 0.9900 . ?
C11 C12 1.49(3) . ?
C12 H12 0.98(3) . ?

loop_
_geom_torsion_atom_site_label_1
_geom_torsion_atom_site_label_2
_geom_torsion_atom_site_label_3
_geom_torsion_atom_site_label_4
_geom_torsion
_geom_torsion_site_symmetry_1
_geom_torsion_site_symmetry_2
_geom_torsion_site_symmetry_3
_geom_torsion_site_symmetry_4
_geom_torsion_publ_flag
Sn3 S5 C1 C2 176.9(15) . . . . ?
S5 C1 C2 C3 -58(3) . . . . ?
N1 C8 C9 C10 173.5(15) . . . . ?
N2 C4 C5 N1 6(2) . . . . ?
C4 N2 C6 N1 8(2) . . . . ?
C4 N2 C6 C7 -173.3(17) . . . . ?
C4 N2 C11 C12 91(3) . . . . ?
C5 N1 C6 N2 -3.5(17) . . . . ?
C5 N1 C6 C7 177.8(15) . . . . ?
C5 N1 C8 C9 6(2) . . . . ?
C6 N1 C5 C4 -2(2) . . . . ?
C6 N1 C8 C9 -177.8(16) . . . . ?
C6 N2 C4 C5 -9(2) . . . . ?
C6 N2 C11 C12 -78(3) . . . . ?
C8 N1 C5 C4 175.0(18) . . . . ?
C8 N1 C6 N2 179.8(14) . . . . ?
C8 N1 C6 C7 1(3) . . . . ?
C11 N2 C4 C5 -179.0(17) . . . . ?
C11 N2 C6 N1 177.6(15) . . . . ?
C11 N2 C6 C7 -4(3) . . . . ?

loop_
_smtbx_masks_void_nr
_smtbx_masks_void_average_x
_smtbx_masks_void_average_y
_smtbx_masks_void_average_z
_smtbx_masks_void_volume
_smtbx_masks_void_count_electrons
_smtbx_masks_void_content
1 0.000 0.500 0.125 581.2 172.9 '4 pentane'
2 0.500 0.000 0.875 581.2 172.9 '4 pentane'
3 -0.173 0.500 0.375 581.2 172.9 '4 pentane'
4 0.500 0.249 0.625 581.2 172.9 '4 pentane'
